data_1540391
loop_
_publ_author_name
'Maekawa, Takehisa'
'Ueno, Hiroshi'
'Segawa, Yasutomo'
'Haley, Michael M.'
'Itami, Kenichiro'

_publ_section_title
;
 Synthesis of open-shell ladder \p-systems by catalytic C--H annulation of
 diarylacetylenes
;
_journal_issue 1
_journal_name_full 'Chem. Sci.'
_journal_page_first 650
_journal_paper_doi 10.1039/C5SC03391H
_journal_volume 7
_journal_year 2016
_chemical_formula_sum 'C84 H72 O2'
_chemical_formula_weight 1113.42
_chemical_name_systematic
; 
 ? 
;
_space_group_IT_number 14
_symmetry_cell_setting monoclinic
_symmetry_space_group_name_Hall '-P 2yn'
_symmetry_space_group_name_H-M 'P 1 21/n 1'
_atom_sites_solution_hydrogens geom
_atom_sites_solution_primary direct
_atom_sites_solution_secondary difmap
_audit_creation_method SHELXL-97
_audit_update_record
;
2015-09-02 deposited with the CCDC.
2015-10-22 downloaded from the CCDC.
;
_cell_angle_alpha 90.00
_cell_angle_beta 109.197(7)
_cell_angle_gamma 90.00
_cell_formula_units_Z 2
_cell_length_a 14.623(6)
_cell_length_b 14.269(5)
_cell_length_c 15.120(6)
_cell_measurement_reflns_used 3489
_cell_measurement_temperature 103(2)
_cell_measurement_theta_max 25.3
_cell_measurement_theta_min 3.1
_cell_volume 2979(2)
_computing_cell_refinement 'RIGAKU CrystalClear'
_computing_data_collection 'RIGAKU CrystalClear'
_computing_data_reduction 'RIGAKU CrystalClear'
_computing_molecular_graphics ORTEP-III
_computing_structure_refinement 'SHELXL-97 (Sheldrick, 1997)'
_computing_structure_solution SIR-97
_diffrn_ambient_temperature 103(2)
_diffrn_measured_fraction_theta_full 0.996
_diffrn_measured_fraction_theta_max 0.996
_diffrn_measurement_device_type
;
PILATUS 200K with MicroMax-007
;
_diffrn_measurement_method 'profile data from \w-scans'
_diffrn_radiation_monochromator graphite
_diffrn_radiation_source 'fine-focus sealed tube'
_diffrn_radiation_type MoK\a
_diffrn_radiation_wavelength 0.71075
_diffrn_reflns_av_R_equivalents 0.1878
_diffrn_reflns_av_sigmaI/netI 0.1476
_diffrn_reflns_limit_h_max 17
_diffrn_reflns_limit_h_min -17
_diffrn_reflns_limit_k_max 16
_diffrn_reflns_limit_k_min -16
_diffrn_reflns_limit_l_max 15
_diffrn_reflns_limit_l_min -17
_diffrn_reflns_number 21501
_diffrn_reflns_theta_full 25.00
_diffrn_reflns_theta_max 25.00
_diffrn_reflns_theta_min 3.10
_exptl_absorpt_coefficient_mu 0.072
_exptl_absorpt_correction_T_max 0.9978
_exptl_absorpt_correction_T_min 0.9928
_exptl_absorpt_correction_type multi-scan
_exptl_absorpt_process_details 'Jacobson, R. (1998) Private communication'
_exptl_crystal_colour Black
_exptl_crystal_density_diffrn 1.241
_exptl_crystal_density_method 'not measured'
_exptl_crystal_description Block
_exptl_crystal_F_000 1184
_exptl_crystal_size_max 0.10
_exptl_crystal_size_mid 0.07
_exptl_crystal_size_min 0.03
_refine_diff_density_max 1.225
_refine_diff_density_min -0.605
_refine_diff_density_rms 0.105
_refine_ls_extinction_method none
_refine_ls_goodness_of_fit_ref 0.957
_refine_ls_hydrogen_treatment constr
_refine_ls_matrix_type full
_refine_ls_number_parameters 393
_refine_ls_number_reflns 5230
_refine_ls_number_restraints 79
_refine_ls_restrained_S_all 0.986
_refine_ls_R_factor_all 0.1713
_refine_ls_R_factor_gt 0.0960
_refine_ls_shift/su_max 0.000
_refine_ls_shift/su_mean 0.000
_refine_ls_structure_factor_coef Fsqd
_refine_ls_weighting_details 'calc w=1/[\s^2^(Fo^2^)+(0.1796P)^2^+0.0000P] where P=(Fo^2^+2Fc^2^)/3'
_refine_ls_weighting_scheme calc
_refine_ls_wR_factor_gt 0.2429
_refine_ls_wR_factor_ref 0.2959
_reflns_number_gt 2599
_reflns_number_total 5230
_reflns_threshold_expression >2sigma(I)
_cod_data_source_file c5sc03391h2.cif
_cod_data_source_block 1b
_cod_depositor_comments
;
The following automatic conversions were performed:

'_exptl_absorpt_correction_type' value 'Multi-scan' changed to
'multi-scan' according to
/usr/data/users/saulius/crontab/automatic-downloads/rss-feeds/RSC/lib/dictionaries/cif_core.dic
dictionary named 'cif_core.dic' version 2.4.2 from 2011-04-26.

Automatic conversion script
Id: cif_fix_values 3271 2015-04-21 07:52:19Z andrius 

 Adding full bibliography for 1540390--1540391.cif.
;
_cod_original_sg_symbol_H-M P21/n
_cod_database_code 1540391

loop_
_symmetry_equiv_pos_as_xyz
'x, y, z'
'-x+1/2, y+1/2, -z+1/2'
'-x, -y, -z'
'x-1/2, -y-1/2, z-1/2'

loop_
_atom_site_label
_atom_site_type_symbol
_atom_site_fract_x
_atom_site_fract_y
_atom_site_fract_z
_atom_site_U_iso_or_equiv
_atom_site_adp_type
_atom_site_occupancy
_atom_site_symmetry_multiplicity
_atom_site_calc_flag
_atom_site_refinement_flags
C1 C 0.4514(3) 0.5130(3) 0.4762(3) 0.0248(11) Uani 1 1 d .
C2 C 0.4467(3) 0.6085(3) 0.4489(3) 0.0224(11) Uani 1 1 d .
C3 C 0.5433(3) 0.6427(3) 0.4807(3) 0.0233(11) Uani 1 1 d .
C4 C 0.5806(3) 0.7326(3) 0.4719(3) 0.0253(11) Uani 1 1 d .
H1 H 0.5388 0.7819 0.4407 0.030 Uiso 1 1 calc R
C5 C 0.6788(3) 0.7468(3) 0.5096(3) 0.0249(11) Uani 1 1 d .
C6 C 0.7393(3) 0.8287(3) 0.5096(3) 0.0248(11) Uani 1 1 d .
C7 C 0.7162(4) 0.9193(3) 0.4760(3) 0.0296(12) Uani 1 1 d .
H2 H 0.6507 0.9376 0.4472 0.036 Uiso 1 1 calc R
C8 C 0.7911(4) 0.9829(3) 0.4852(4) 0.0326(13) Uani 1 1 d .
H3 H 0.7759 1.0443 0.4603 0.039 Uiso 1 1 calc R
C9 C 0.8873(4) 0.9591(4) 0.5297(4) 0.0345(13) Uani 1 1 d .
H4 H 0.9366 1.0046 0.5368 0.041 Uiso 1 1 calc R
C10 C 0.9117(4) 0.8681(3) 0.5640(3) 0.0289(12) Uani 1 1 d .
H5 H 0.9774 0.8511 0.5944 0.035 Uiso 1 1 calc R
C11 C 0.8375(3) 0.8027(3) 0.5527(3) 0.0252(11) Uani 1 1 d .
C12 C 0.8407(3) 0.7041(3) 0.5804(3) 0.0237(11) Uani 1 1 d .
C13 C 0.7436(3) 0.6727(3) 0.5543(3) 0.0231(11) Uani 1 1 d .
C14 C 0.7073(3) 0.5817(3) 0.5626(3) 0.0235(11) Uani 1 1 d .
H6 H 0.7496 0.5319 0.5918 0.028 Uiso 1 1 calc R
C15 C 0.6096(3) 0.5684(3) 0.5272(3) 0.0210(10) Uani 1 1 d .
C16 C 0.3568(3) 0.6594(3) 0.3951(3) 0.0235(11) Uani 1 1 d .
C17 C 0.3215(3) 0.7318(3) 0.4377(3) 0.0250(11) Uani 1 1 d .
C18 C 0.2364(3) 0.7778(3) 0.3852(3) 0.0260(11) Uani 1 1 d .
H7 H 0.2123 0.8271 0.4136 0.031 Uiso 1 1 calc R
C19 C 0.1859(3) 0.7538(3) 0.2929(3) 0.0270(11) Uani 1 1 d .
C20 C 0.2222(3) 0.6812(3) 0.2528(3) 0.0258(11) Uani 1 1 d .
H8 H 0.1880 0.6632 0.1901 0.031 Uiso 1 1 calc R
C21 C 0.3080(3) 0.6338(3) 0.3025(3) 0.0249(11) Uani 1 1 d .
C22 C 0.3693(4) 0.7582(4) 0.5381(4) 0.0342(13) Uani 1 1 d .
H9 H 0.3278 0.8019 0.5574 0.051 Uiso 1 1 calc R
H10 H 0.4317 0.7881 0.5455 0.051 Uiso 1 1 calc R
H11 H 0.3799 0.7018 0.5772 0.051 Uiso 1 1 calc R
C23 C 0.0931(4) 0.8008(4) 0.2387(3) 0.0329(12) Uani 1 1 d .
H12 H 0.0810 0.8532 0.2753 0.049 Uiso 1 1 calc R
H13 H 0.0398 0.7557 0.2259 0.049 Uiso 1 1 calc R
H14 H 0.0976 0.8244 0.1794 0.049 Uiso 1 1 calc R
C24 C 0.3426(4) 0.5553(3) 0.2545(3) 0.0293(12) Uani 1 1 d .
H15 H 0.3306 0.4950 0.2796 0.044 Uiso 1 1 calc R
H16 H 0.4121 0.5625 0.2656 0.044 Uiso 1 1 calc R
H17 H 0.3075 0.5575 0.1870 0.044 Uiso 1 1 calc R
C25 C 0.9269(3) 0.6451(3) 0.6194(3) 0.0240(11) Uani 1 1 d .
C26 C 0.9416(3) 0.5930(3) 0.7024(3) 0.0250(11) Uani 1 1 d .
C27 C 0.8837(3) 0.6053(3) 0.7617(3) 0.0261(11) Uani 1 1 d .
H18 H 0.8354 0.6527 0.7470 0.031 Uiso 1 1 calc R
C28 C 0.8962(4) 0.5506(4) 0.8387(3) 0.0308(12) Uani 1 1 d .
H19 H 0.8567 0.5604 0.8767 0.037 Uiso 1 1 calc R
C29 C 0.9673(4) 0.4796(4) 0.8627(4) 0.0334(13) Uani 1 1 d .
H20 H 0.9736 0.4398 0.9147 0.040 Uiso 1 1 calc R
C30 C 1.0269(4) 0.4684(4) 0.8106(3) 0.0319(12) Uani 1 1 d .
H21 H 1.0751 0.4210 0.8274 0.038 Uiso 1 1 calc R
C31 C 1.0185(3) 0.5262(3) 0.7318(3) 0.0283(12) Uani 1 1 d .
C32 C 1.0832(4) 0.5175(3) 0.6812(4) 0.0320(12) Uani 1 1 d .
H22 H 1.1357 0.4747 0.7021 0.038 Uiso 1 1 calc R
C33 C 1.0720(3) 0.5699(3) 0.6017(4) 0.0286(12) Uani 1 1 d .
C34 C 1.1369(4) 0.5592(4) 0.5485(4) 0.0360(13) Uani 1 1 d .
H23 H 1.1900 0.5172 0.5700 0.043 Uiso 1 1 calc R
C35 C 1.1235(4) 0.6076(4) 0.4687(4) 0.0393(14) Uani 1 1 d .
H24 H 1.1686 0.6017 0.4360 0.047 Uiso 1 1 calc R
C36 C 1.0430(4) 0.6668(4) 0.4337(4) 0.0390(14) Uani 1 1 d .
H25 H 1.0333 0.6989 0.3763 0.047 Uiso 1 1 calc R
C37 C 0.9786(4) 0.6790(3) 0.4806(4) 0.0321(12) Uani 1 1 d .
H26 H 0.9241 0.7186 0.4549 0.039 Uiso 1 1 calc R
C38 C 0.9919(3) 0.6334(3) 0.5673(3) 0.0264(11) Uani 1 1 d .
C39 C 0.6911(8) 0.7114(7) 0.2589(8) 0.118(3) Uani 1 1 d DU
H34 H 0.6865 0.7059 0.1930 0.177 Uiso 1 1 calc R
H35 H 0.7594 0.7137 0.2981 0.177 Uiso 1 1 calc R
H36 H 0.6586 0.7690 0.2678 0.177 Uiso 1 1 calc R
C40 C 0.6416(7) 0.6253(7) 0.2872(7) 0.108(3) Uani 1 1 d DU
H30 H 0.6688 0.6132 0.3553 0.130 Uiso 1 1 calc R
H31 H 0.5708 0.6348 0.2698 0.130 Uiso 1 1 calc R
O1 O 0.6610(6) 0.5587(6) 0.2405(5) 0.145(3) Uani 1 1 d DU
C41 C 0.6111(6) 0.4812(6) 0.2638(6) 0.082(2) Uani 1 1 d DU
H32 H 0.5401 0.4901 0.2369 0.098 Uiso 1 1 calc R
H33 H 0.6289 0.4747 0.3325 0.098 Uiso 1 1 calc R
C42 C 0.6428(10) 0.3938(9) 0.2212(9) 0.154(4) Uani 1 1 d DU
H37 H 0.7118 0.3820 0.2535 0.230 Uiso 1 1 calc R
H38 H 0.6317 0.4044 0.1545 0.230 Uiso 1 1 calc R
H39 H 0.6050 0.3394 0.2288 0.230 Uiso 1 1 calc R

loop_
_atom_site_aniso_label
_atom_site_aniso_U_11
_atom_site_aniso_U_22
_atom_site_aniso_U_33
_atom_site_aniso_U_23
_atom_site_aniso_U_13
_atom_site_aniso_U_12
C1 0.028(2) 0.026(3) 0.020(3) -0.001(2) 0.0080(19) 0.002(2)
C2 0.024(2) 0.026(3) 0.017(3) 0.001(2) 0.0060(19) 0.002(2)
C3 0.027(3) 0.020(2) 0.022(3) 0.000(2) 0.0073(19) 0.001(2)
C4 0.034(3) 0.022(3) 0.021(3) 0.001(2) 0.009(2) 0.005(2)
C5 0.029(3) 0.024(3) 0.021(3) 0.000(2) 0.008(2) 0.002(2)
C6 0.031(3) 0.022(3) 0.023(3) 0.001(2) 0.011(2) -0.002(2)
C7 0.029(3) 0.029(3) 0.030(3) 0.001(2) 0.007(2) 0.003(2)
C8 0.043(3) 0.021(3) 0.039(3) 0.006(2) 0.020(3) 0.003(2)
C9 0.041(3) 0.026(3) 0.040(3) -0.002(2) 0.018(2) -0.008(2)
C10 0.029(3) 0.026(3) 0.033(3) 0.000(2) 0.012(2) 0.001(2)
C11 0.033(3) 0.024(3) 0.023(3) 0.001(2) 0.015(2) -0.001(2)
C12 0.030(3) 0.023(3) 0.019(3) 0.001(2) 0.009(2) 0.000(2)
C13 0.030(3) 0.019(3) 0.020(3) -0.0001(19) 0.008(2) 0.000(2)
C14 0.029(3) 0.022(3) 0.020(3) 0.000(2) 0.009(2) 0.003(2)
C15 0.028(3) 0.017(2) 0.018(3) 0.0013(19) 0.0077(19) 0.006(2)
C16 0.026(3) 0.017(2) 0.028(3) 0.001(2) 0.009(2) -0.003(2)
C17 0.027(3) 0.023(3) 0.025(3) -0.001(2) 0.008(2) -0.003(2)
C18 0.030(3) 0.021(3) 0.029(3) -0.002(2) 0.013(2) 0.000(2)
C19 0.028(3) 0.025(3) 0.029(3) 0.004(2) 0.010(2) -0.003(2)
C20 0.032(3) 0.022(3) 0.021(3) -0.001(2) 0.005(2) -0.003(2)
C21 0.030(3) 0.021(3) 0.023(3) -0.003(2) 0.008(2) -0.004(2)
C22 0.033(3) 0.033(3) 0.034(3) -0.006(2) 0.008(2) 0.006(2)
C23 0.036(3) 0.030(3) 0.031(3) 0.004(2) 0.008(2) 0.004(2)
C24 0.038(3) 0.024(3) 0.027(3) -0.001(2) 0.011(2) -0.002(2)
C25 0.025(2) 0.020(2) 0.027(3) -0.004(2) 0.009(2) -0.002(2)
C26 0.024(2) 0.021(3) 0.027(3) -0.007(2) 0.006(2) -0.003(2)
C27 0.029(3) 0.022(3) 0.027(3) -0.003(2) 0.009(2) 0.001(2)
C28 0.038(3) 0.029(3) 0.026(3) -0.004(2) 0.011(2) -0.004(2)
C29 0.042(3) 0.029(3) 0.026(3) 0.006(2) 0.007(2) -0.003(2)
C30 0.031(3) 0.025(3) 0.035(3) 0.001(2) 0.005(2) 0.002(2)
C31 0.029(3) 0.021(3) 0.031(3) -0.002(2) 0.006(2) 0.000(2)
C32 0.032(3) 0.025(3) 0.037(3) -0.001(2) 0.008(2) 0.005(2)
C33 0.021(2) 0.026(3) 0.038(3) -0.004(2) 0.009(2) -0.002(2)
C34 0.029(3) 0.030(3) 0.053(4) -0.004(3) 0.019(3) 0.002(2)
C35 0.044(3) 0.032(3) 0.054(4) -0.004(3) 0.032(3) -0.001(3)
C36 0.048(3) 0.032(3) 0.046(3) 0.000(3) 0.028(3) 0.000(3)
C37 0.039(3) 0.026(3) 0.034(3) 0.000(2) 0.016(2) 0.003(2)
C38 0.024(3) 0.021(3) 0.036(3) -0.003(2) 0.012(2) -0.001(2)
C39 0.109(6) 0.117(7) 0.124(7) -0.011(6) 0.034(5) 0.020(6)
C40 0.099(5) 0.141(7) 0.086(5) -0.018(5) 0.033(4) 0.035(5)
O1 0.115(5) 0.193(6) 0.115(5) -0.029(5) 0.021(4) 0.041(5)
C41 0.053(4) 0.097(5) 0.095(5) 0.027(4) 0.024(4) -0.004(4)
C42 0.144(8) 0.183(9) 0.138(8) 0.015(7) 0.051(6) -0.005(7)

loop_
_atom_type_symbol
_atom_type_description
_atom_type_scat_dispersion_real
_atom_type_scat_dispersion_imag
_atom_type_scat_source
C C 0.0033 0.0016 'International Tables Vol C Tables 4.2.6.8 and 6.1.1.4'
H H 0.0000 0.0000 'International Tables Vol C Tables 4.2.6.8 and 6.1.1.4'
O O 0.0106 0.0060 'International Tables Vol C Tables 4.2.6.8 and 6.1.1.4'

loop_
_geom_angle_atom_site_label_1
_geom_angle_atom_site_label_2
_geom_angle_atom_site_label_3
_geom_angle
_geom_angle_site_symmetry_1
_geom_angle_site_symmetry_3
C1 C1 C2 110.1(5) 3_666 .
C1 C1 C15 108.1(5) 3_666 3_666
C2 C1 C15 141.8(4) . 3_666
C1 C2 C3 106.5(4) . .
C1 C2 C16 125.2(4) . .
C3 C2 C16 128.2(4) . .
C4 C3 C2 130.5(4) . .
C4 C3 C15 119.3(4) . .
C2 C3 C15 110.2(4) . .
C5 C4 C3 118.5(4) . .
C5 C4 H1 120.8 . .
C3 C4 H1 120.8 . .
C4 C5 C13 121.7(4) . .
C4 C5 C6 131.7(4) . .
C13 C5 C6 106.5(4) . .
C7 C6 C11 119.9(4) . .
C7 C6 C5 131.9(4) . .
C11 C6 C5 108.2(4) . .
C6 C7 C8 118.8(4) . .
C6 C7 H2 120.6 . .
C8 C7 H2 120.6 . .
C9 C8 C7 121.8(5) . .
C9 C8 H3 119.1 . .
C7 C8 H3 119.1 . .
C8 C9 C10 120.1(5) . .
C8 C9 H4 120.0 . .
C10 C9 H4 120.0 . .
C11 C10 C9 118.7(4) . .
C11 C10 H5 120.6 . .
C9 C10 H5 120.6 . .
C10 C11 C6 120.7(4) . .
C10 C11 C12 131.0(4) . .
C6 C11 C12 108.3(4) . .
C13 C12 C11 106.8(4) . .
C13 C12 C25 125.5(4) . .
C11 C12 C25 127.4(4) . .
C12 C13 C14 129.3(4) . .
C12 C13 C5 110.2(4) . .
C14 C13 C5 120.5(4) . .
C15 C14 C13 117.7(4) . .
C15 C14 H6 121.2 . .
C13 C14 H6 121.2 . .
C14 C15 C3 122.4(4) . .
C14 C15 C1 132.5(4) . 3_666
C3 C15 C1 105.2(4) . 3_666
C21 C16 C17 120.7(4) . .
C21 C16 C2 119.3(4) . .
C17 C16 C2 120.0(4) . .
C18 C17 C16 118.5(4) . .
C18 C17 C22 119.3(4) . .
C16 C17 C22 122.2(4) . .
C19 C18 C17 122.2(4) . .
C19 C18 H7 118.9 . .
C17 C18 H7 118.9 . .
C20 C19 C18 118.0(4) . .
C20 C19 C23 120.3(4) . .
C18 C19 C23 121.7(4) . .
C19 C20 C21 121.8(4) . .
C19 C20 H8 119.1 . .
C21 C20 H8 119.1 . .
C16 C21 C20 118.8(4) . .
C16 C21 C24 122.4(4) . .
C20 C21 C24 118.8(4) . .
C17 C22 H9 109.5 . .
C17 C22 H10 109.5 . .
H9 C22 H10 109.5 . .
C17 C22 H11 109.5 . .
H9 C22 H11 109.5 . .
H10 C22 H11 109.5 . .
C19 C23 H12 109.5 . .
C19 C23 H13 109.5 . .
H12 C23 H13 109.5 . .
C19 C23 H14 109.5 . .
H12 C23 H14 109.5 . .
H13 C23 H14 109.5 . .
C21 C24 H15 109.5 . .
C21 C24 H16 109.5 . .
H15 C24 H16 109.5 . .
C21 C24 H17 109.5 . .
H15 C24 H17 109.5 . .
H16 C24 H17 109.5 . .
C26 C25 C38 119.6(4) . .
C26 C25 C12 121.2(4) . .
C38 C25 C12 119.0(4) . .
C25 C26 C31 120.0(4) . .
C25 C26 C27 122.9(4) . .
C31 C26 C27 117.1(4) . .
C28 C27 C26 121.5(4) . .
C28 C27 H18 119.2 . .
C26 C27 H18 119.2 . .
C27 C28 C29 120.8(5) . .
C27 C28 H19 119.6 . .
C29 C28 H19 119.6 . .
C30 C29 C28 119.5(5) . .
C30 C29 H20 120.3 . .
C28 C29 H20 120.3 . .
C29 C30 C31 121.5(5) . .
C29 C30 H21 119.3 . .
C31 C30 H21 119.3 . .
C32 C31 C30 121.2(4) . .
C32 C31 C26 119.5(5) . .
C30 C31 C26 119.3(4) . .
C33 C32 C31 121.3(5) . .
C33 C32 H22 119.4 . .
C31 C32 H22 119.4 . .
C32 C33 C38 120.4(4) . .
C32 C33 C34 121.2(5) . .
C38 C33 C34 118.3(5) . .
C35 C34 C33 121.1(5) . .
C35 C34 H23 119.4 . .
C33 C34 H23 119.4 . .
C34 C35 C36 120.2(5) . .
C34 C35 H24 119.9 . .
C36 C35 H24 119.9 . .
C37 C36 C35 121.2(5) . .
C37 C36 H25 119.4 . .
C35 C36 H25 119.4 . .
C36 C37 C38 120.9(5) . .
C36 C37 H26 119.6 . .
C38 C37 H26 119.6 . .
C37 C38 C25 122.8(4) . .
C37 C38 C33 118.1(4) . .
C25 C38 C33 119.0(4) . .
C40 C39 H34 109.5 . .
C40 C39 H35 109.5 . .
H34 C39 H35 109.5 . .
C40 C39 H36 109.5 . .
H34 C39 H36 109.5 . .
H35 C39 H36 109.5 . .
O1 C40 C39 103.3(9) . .
O1 C40 H30 111.1 . .
C39 C40 H30 111.1 . .
O1 C40 H31 111.1 . .
C39 C40 H31 111.1 . .
H30 C40 H31 109.1 . .
C40 O1 C41 102.5(8) . .
O1 C41 C42 106.0(8) . .
O1 C41 H32 110.5 . .
C42 C41 H32 110.5 . .
O1 C41 H33 110.5 . .
C42 C41 H33 110.5 . .
H32 C41 H33 108.7 . .
C41 C42 H37 109.5 . .
C41 C42 H38 109.5 . .
H37 C42 H38 109.5 . .
C41 C42 H39 109.5 . .
H37 C42 H39 109.5 . .
H38 C42 H39 109.5 . .

loop_
_geom_bond_atom_site_label_1
_geom_bond_atom_site_label_2
_geom_bond_distance
_geom_bond_site_symmetry_2
C1 C1 1.415(9) 3_666
C1 C2 1.420(7) .
C1 C15 1.455(7) 3_666
C2 C3 1.420(6) .
C2 C16 1.489(6) .
C3 C4 1.418(7) .
C3 C15 1.452(6) .
C4 C5 1.374(7) .
C4 H1 0.9500 .
C5 C13 1.432(6) .
C5 C6 1.465(6) .
C6 C7 1.390(7) .
C6 C11 1.418(7) .
C7 C8 1.393(7) .
C7 H2 0.9500 .
C8 C9 1.386(7) .
C8 H3 0.9500 .
C9 C10 1.401(7) .
C9 H4 0.9500 .
C10 C11 1.398(7) .
C10 H5 0.9500 .
C11 C12 1.465(6) .
C12 C13 1.416(6) .
C12 C25 1.469(6) .
C13 C14 1.424(6) .
C14 C15 1.364(6) .
C14 H6 0.9500 .
C15 C1 1.455(7) 3_666
C16 C21 1.395(7) .
C16 C17 1.403(6) .
C17 C18 1.401(7) .
C17 C22 1.495(7) .
C18 C19 1.391(7) .
C18 H7 0.9500 .
C19 C20 1.389(7) .
C19 C23 1.494(7) .
C20 C21 1.407(7) .
C20 H8 0.9500 .
C21 C24 1.509(7) .
C22 H9 0.9800 .
C22 H10 0.9800 .
C22 H11 0.9800 .
C23 H12 0.9800 .
C23 H13 0.9800 .
C23 H14 0.9800 .
C24 H15 0.9800 .
C24 H16 0.9800 .
C24 H17 0.9800 .
C25 C26 1.414(7) .
C25 C38 1.429(6) .
C26 C31 1.429(7) .
C26 C27 1.431(6) .
C27 C28 1.363(7) .
C27 H18 0.9500 .
C28 C29 1.411(7) .
C28 H19 0.9500 .
C29 C30 1.362(7) .
C29 H20 0.9500 .
C30 C31 1.421(7) .
C30 H21 0.9500 .
C31 C32 1.405(7) .
C32 C33 1.379(7) .
C32 H22 0.9500 .
C33 C38 1.437(7) .
C33 C34 1.439(7) .
C34 C35 1.348(8) .
C34 H23 0.9500 .
C35 C36 1.402(8) .
C35 H24 0.9500 .
C36 C37 1.364(7) .
C36 H25 0.9500 .
C37 C38 1.418(7) .
C37 H26 0.9500 .
C39 C40 1.555(12) .
C39 H34 0.9800 .
C39 H35 0.9800 .
C39 H36 0.9800 .
C40 O1 1.271(9) .
C40 H30 0.9900 .
C40 H31 0.9900 .
O1 C41 1.431(10) .
C41 C42 1.543(12) .
C41 H32 0.9900 .
C41 H33 0.9900 .
C42 H37 0.9800 .
C42 H38 0.9800 .
C42 H39 0.9800 .

loop_
_geom_torsion_atom_site_label_1
_geom_torsion_atom_site_label_2
_geom_torsion_atom_site_label_3
_geom_torsion_atom_site_label_4
_geom_torsion
_geom_torsion_site_symmetry_1
_geom_torsion_site_symmetry_4
C1 C1 C2 C3 -0.4(6) 3_666 .
C15 C1 C2 C3 179.3(6) 3_666 .
C1 C1 C2 C16 178.2(5) 3_666 .
C15 C1 C2 C16 -2.2(9) 3_666 .
C1 C2 C3 C4 179.4(5) . .
C16 C2 C3 C4 0.9(8) . .
C1 C2 C3 C15 0.8(5) . .
C16 C2 C3 C15 -177.6(4) . .
C2 C3 C4 C5 -179.7(5) . .
C15 C3 C4 C5 -1.3(6) . .
C3 C4 C5 C13 2.0(7) . .
C3 C4 C5 C6 177.6(4) . .
C4 C5 C6 C7 4.0(9) . .
C13 C5 C6 C7 -180.0(5) . .
C4 C5 C6 C11 -175.6(5) . .
C13 C5 C6 C11 0.5(5) . .
C11 C6 C7 C8 0.3(7) . .
C5 C6 C7 C8 -179.2(5) . .
C6 C7 C8 C9 -2.2(7) . .
C7 C8 C9 C10 2.2(8) . .
C8 C9 C10 C11 -0.2(7) . .
C9 C10 C11 C6 -1.7(7) . .
C9 C10 C11 C12 179.7(5) . .
C7 C6 C11 C10 1.7(7) . .
C5 C6 C11 C10 -178.7(4) . .
C7 C6 C11 C12 -179.5(4) . .
C5 C6 C11 C12 0.1(5) . .
C10 C11 C12 C13 178.0(5) . .
C6 C11 C12 C13 -0.7(5) . .
C10 C11 C12 C25 -7.4(8) . .
C6 C11 C12 C25 173.9(4) . .
C11 C12 C13 C14 177.5(4) . .
C25 C12 C13 C14 2.8(7) . .
C11 C12 C13 C5 1.0(5) . .
C25 C12 C13 C5 -173.7(4) . .
C4 C5 C13 C12 175.6(4) . .
C6 C5 C13 C12 -1.0(5) . .
C4 C5 C13 C14 -1.2(7) . .
C6 C5 C13 C14 -177.8(4) . .
C12 C13 C14 C15 -176.5(4) . .
C5 C13 C14 C15 -0.4(6) . .
C13 C14 C15 C3 1.1(7) . .
C13 C14 C15 C1 -179.7(4) . 3_666
C4 C3 C15 C14 -0.3(7) . .
C2 C3 C15 C14 178.4(4) . .
C4 C3 C15 C1 -179.7(4) . 3_666
C2 C3 C15 C1 -1.0(5) . 3_666
C1 C2 C16 C21 -66.7(6) . .
C3 C2 C16 C21 111.5(5) . .
C1 C2 C16 C17 112.7(5) . .
C3 C2 C16 C17 -69.0(6) . .
C21 C16 C17 C18 -0.2(7) . .
C2 C16 C17 C18 -179.6(4) . .
C21 C16 C17 C22 177.1(4) . .
C2 C16 C17 C22 -2.3(7) . .
C16 C17 C18 C19 0.4(7) . .
C22 C17 C18 C19 -177.0(4) . .
C17 C18 C19 C20 0.2(7) . .
C17 C18 C19 C23 177.6(4) . .
C18 C19 C20 C21 -1.0(7) . .
C23 C19 C20 C21 -178.4(4) . .
C17 C16 C21 C20 -0.6(7) . .
C2 C16 C21 C20 178.9(4) . .
C17 C16 C21 C24 -179.0(4) . .
C2 C16 C21 C24 0.5(7) . .
C19 C20 C21 C16 1.2(7) . .
C19 C20 C21 C24 179.6(4) . .
C13 C12 C25 C26 -57.5(6) . .
C11 C12 C25 C26 128.9(5) . .
C13 C12 C25 C38 116.3(5) . .
C11 C12 C25 C38 -57.3(6) . .
C38 C25 C26 C31 -2.6(7) . .
C12 C25 C26 C31 171.2(4) . .
C38 C25 C26 C27 175.7(4) . .
C12 C25 C26 C27 -10.5(7) . .
C25 C26 C27 C28 176.5(4) . .
C31 C26 C27 C28 -5.1(7) . .
C26 C27 C28 C29 0.0(7) . .
C27 C28 C29 C30 3.0(7) . .
C28 C29 C30 C31 -0.7(8) . .
C29 C30 C31 C32 176.8(5) . .
C29 C30 C31 C26 -4.5(7) . .
C25 C26 C31 C32 4.3(7) . .
C27 C26 C31 C32 -174.1(4) . .
C25 C26 C31 C30 -174.4(4) . .
C27 C26 C31 C30 7.2(6) . .
C30 C31 C32 C33 176.4(4) . .
C26 C31 C32 C33 -2.2(7) . .
C31 C32 C33 C38 -1.6(7) . .
C31 C32 C33 C34 -178.3(5) . .
C32 C33 C34 C35 177.2(5) . .
C38 C33 C34 C35 0.4(7) . .
C33 C34 C35 C36 -2.8(8) . .
C34 C35 C36 C37 2.1(8) . .
C35 C36 C37 C38 1.1(8) . .
C36 C37 C38 C25 179.2(5) . .
C36 C37 C38 C33 -3.4(7) . .
C26 C25 C38 C37 176.2(4) . .
C12 C25 C38 C37 2.3(7) . .
C26 C25 C38 C33 -1.2(7) . .
C12 C25 C38 C33 -175.1(4) . .
C32 C33 C38 C37 -174.2(4) . .
C34 C33 C38 C37 2.7(7) . .
C32 C33 C38 C25 3.3(7) . .
C34 C33 C38 C25 -179.8(4) . .
C39 C40 O1 C41 -177.3(7) . .
C40 O1 C41 C42 -172.0(9) . .
